data_4061280
loop_
_publ_author_name
'Ionkin, Alex S.'
'Marshall, William J.'

_publ_section_title
;
 Rare Organometallic Complex of Divalent, Four-Coordinate Iridium:
 Synthesis, Structural Characterization, and First Insights into Reactivity
;
_journal_coden_ASTM ORGND7
_journal_issue 25
_journal_name_full Organometallics
_journal_page_first 6031
_journal_page_last 6041
_journal_paper_doi 10.1021/om049444k
_journal_volume 23
_journal_year 2004
_chemical_formula_sum 'C18 H29 Ir0.5 O3 P'
_chemical_formula_weight 420.48
_space_group_IT_number 14
_symmetry_cell_setting monoclinic
_symmetry_space_group_name_Hall '-P 2yn'
_symmetry_space_group_name_H-M 'P 1 21/n 1'
_cell_angle_alpha 90.00
_cell_angle_beta 100.517(2)
_cell_angle_gamma 90.00
_cell_formula_units_Z 4
_cell_length_a 9.0060(10)
_cell_length_b 12.0664(13)
_cell_length_c 17.0127(19)
_cell_measurement_temperature 293(2)
_cell_volume 1817.7(3)
_diffrn_ambient_temperature 293(2)
_exptl_crystal_density_diffrn 1.536
_cod_depositor_comments
;
The following automatic conversions were performed:
'_symmetry_cell_setting' value 'Monoclinic' changed to 'monoclinic'
according to '/home/saulius/struct/CIF-dictionaries/cif_core.dic'
dictionary named 'cif_core.dic' version 2.4.1 from 2010-06-29.

Automatic conversion script
Id: cif_fix_enum 1527 2010-12-29 10:47:43Z saulius 
;
_cod_original_sg_symbol_H-M 'P 21/n'
_cod_original_formula_sum 'C18 H29 Ir0.50 O3 P'
_cod_database_code 4061280

loop_
_symmetry_equiv_pos_as_xyz
'x, y, z'
'-x+1/2, y+1/2, -z+1/2'
'-x, -y, -z'
'x-1/2, -y-1/2, z-1/2'

loop_
_atom_site_label
_atom_site_type_symbol
_atom_site_fract_x
_atom_site_fract_y
_atom_site_fract_z
_atom_site_U_iso_or_equiv
_atom_site_adp_type
_atom_site_occupancy
_atom_site_symmetry_multiplicity
_atom_site_calc_flag
_atom_site_refinement_flags
_atom_site_disorder_assembly
_atom_site_disorder_group
Ir1 Ir 0.0000 0.0000 0.0000 0.02335(5) Uani 1 2 d S . .
P1 P 0.10292(8) 0.17163(6) 0.04450(4) 0.02750(15) Uani 1 1 d . . .
O1 O -0.0662(2) 0.00011(14) 0.10607(11) 0.0256(4) Uani 1 1 d . . .
O2 O -0.1813(2) 0.08589(16) -0.04754(11) 0.0306(4) Uani 1 1 d . . .
O10 O 0.1968(2) 0.33477(17) 0.18578(12) 0.0390(5) Uani 1 1 d . . .
C1 C 0.0687(3) 0.1692(2) 0.14578(15) 0.0262(5) Uani 1 1 d . . .
C2 C -0.0260(3) 0.0814(2) 0.15964(15) 0.0245(5) Uani 1 1 d . . .
C3 C -0.0865(3) 0.0777(2) 0.23075(16) 0.0262(6) Uani 1 1 d . . .
C4 C -0.0413(3) 0.1589(2) 0.28699(16) 0.0309(6) Uani 1 1 d . . .
H4A H -0.0779 0.1564 0.3347 0.037 Uiso 1 1 calc R . .
C5 C 0.0567(3) 0.2446(2) 0.27596(16) 0.0311(6) Uani 1 1 d . . .
H5A H 0.0870 0.2965 0.3161 0.037 Uiso 1 1 calc R . .
C6 C 0.1079(3) 0.2511(2) 0.20452(17) 0.0293(6) Uani 1 1 d . . .
C7 C -0.2005(3) -0.0108(2) 0.24087(17) 0.0300(6) Uani 1 1 d . . .
H7A H -0.2595 -0.0257 0.1876 0.036 Uiso 1 1 calc R . .
C8 C -0.3121(4) 0.0252(3) 0.2930(2) 0.0474(9) Uani 1 1 d . . .
H8A H -0.3571 0.0945 0.2737 0.071 Uiso 1 1 calc R . .
H8B H -0.2602 0.0339 0.3471 0.071 Uiso 1 1 calc R . .
H8C H -0.3894 -0.0300 0.2910 0.071 Uiso 1 1 calc R . .
C9 C -0.1281(4) -0.1193(3) 0.2716(2) 0.0500(9) Uani 1 1 d . . .
H9A H -0.0573 -0.1418 0.2388 0.075 Uiso 1 1 calc R . .
H9B H -0.2047 -0.1751 0.2698 0.075 Uiso 1 1 calc R . .
H9C H -0.0764 -0.1100 0.3258 0.075 Uiso 1 1 calc R . .
C10 C 0.2312(3) 0.4249(3) 0.24068(19) 0.0378(7) Uani 1 1 d . . .
H10A H 0.2922 0.4782 0.2193 0.057 Uiso 1 1 calc R . .
H10B H 0.2853 0.3975 0.2908 0.057 Uiso 1 1 calc R . .
H10C H 0.1391 0.4593 0.2488 0.057 Uiso 1 1 calc R . .
C11 C -0.0489(4) 0.2643(3) -0.00984(17) 0.0350(7) Uani 1 1 d . . .
C12 C -0.1909(3) 0.1923(2) -0.01354(18) 0.0330(6) Uani 1 1 d . . .
H12A H -0.2106 0.1833 0.0403 0.040 Uiso 1 1 calc R . .
H12B H -0.2762 0.2312 -0.0444 0.040 Uiso 1 1 calc R . .
C13 C -0.0239(4) 0.2854(3) -0.09549(18) 0.0463(8) Uani 1 1 d . . .
H13A H -0.1143 0.3156 -0.1268 0.069 Uiso 1 1 calc R . .
H13B H 0.0005 0.2168 -0.1188 0.069 Uiso 1 1 calc R . .
H13C H 0.0577 0.3369 -0.0944 0.069 Uiso 1 1 calc R . .
C14 C -0.0714(4) 0.3713(3) 0.0340(2) 0.0475(8) Uani 1 1 d . . .
H14A H -0.1518 0.4133 0.0029 0.071 Uiso 1 1 calc R . .
H14B H 0.0201 0.4139 0.0416 0.071 Uiso 1 1 calc R . .
H14C H -0.0966 0.3540 0.0850 0.071 Uiso 1 1 calc R . .
C15 C 0.3023(3) 0.2062(3) 0.03721(17) 0.0367(7) Uani 1 1 d . . .
C16 C 0.3370(4) 0.1502(3) -0.03812(19) 0.0451(8) Uani 1 1 d . . .
H16A H 0.4396 0.1655 -0.0430 0.068 Uiso 1 1 calc R . .
H16B H 0.2700 0.1783 -0.0842 0.068 Uiso 1 1 calc R . .
H16C H 0.3233 0.0716 -0.0344 0.068 Uiso 1 1 calc R . .
C17 C 0.3352(4) 0.3307(3) 0.03273(19) 0.0453(8) Uani 1 1 d . . .
H17A H 0.4399 0.3414 0.0303 0.068 Uiso 1 1 calc R . .
H17B H 0.3125 0.3670 0.0793 0.068 Uiso 1 1 calc R . .
H17C H 0.2738 0.3616 -0.0142 0.068 Uiso 1 1 calc R . .
C18 C 0.4019(3) 0.1529(3) 0.10985(18) 0.0416(7) Uani 1 1 d . . .
H18A H 0.5060 0.1591 0.1048 0.062 Uiso 1 1 calc R . .
H18B H 0.3756 0.0761 0.1127 0.062 Uiso 1 1 calc R . .
H18C H 0.3865 0.1901 0.1576 0.062 Uiso 1 1 calc R . .

loop_
_atom_site_aniso_label
_atom_site_aniso_U_11
_atom_site_aniso_U_22
_atom_site_aniso_U_33
_atom_site_aniso_U_23
_atom_site_aniso_U_13
_atom_site_aniso_U_12
Ir1 0.02616(8) 0.02716(8) 0.01750(7) -0.00009(7) 0.00599(5) -0.00773(7)
P1 0.0320(4) 0.0304(4) 0.0205(3) 0.0001(3) 0.0061(3) -0.0111(3)
O1 0.0308(9) 0.0286(9) 0.0189(8) -0.0015(8) 0.0087(7) -0.0082(8)
O2 0.0325(10) 0.0336(10) 0.0252(9) -0.0017(8) 0.0040(8) -0.0061(9)
O10 0.0481(12) 0.0386(12) 0.0313(11) -0.0080(9) 0.0097(9) -0.0185(10)
C1 0.0271(13) 0.0294(14) 0.0220(12) 0.0011(11) 0.0041(10) -0.0031(11)
C2 0.0247(13) 0.0269(13) 0.0213(12) 0.0002(11) 0.0026(10) 0.0011(10)
C3 0.0255(13) 0.0297(13) 0.0246(13) 0.0037(11) 0.0077(11) 0.0018(11)
C4 0.0345(15) 0.0371(16) 0.0226(13) 0.0011(12) 0.0093(11) 0.0051(12)
C5 0.0331(15) 0.0342(15) 0.0251(13) -0.0071(12) 0.0033(12) 0.0003(12)
C6 0.0294(14) 0.0297(14) 0.0275(14) -0.0006(11) 0.0023(11) -0.0046(11)
C7 0.0323(14) 0.0361(16) 0.0236(13) 0.0002(12) 0.0105(11) -0.0020(12)
C8 0.0391(18) 0.062(2) 0.046(2) -0.0046(16) 0.0188(16) -0.0029(15)
C9 0.0428(19) 0.046(2) 0.063(2) 0.0105(18) 0.0157(17) -0.0030(15)
C10 0.0355(16) 0.0336(16) 0.0439(18) -0.0125(14) 0.0059(14) -0.0070(13)
C11 0.0429(16) 0.0334(16) 0.0274(15) 0.0051(12) 0.0029(13) -0.0085(13)
C12 0.0345(16) 0.0345(16) 0.0295(14) 0.0032(12) 0.0047(12) -0.0041(12)
C13 0.051(2) 0.055(2) 0.0316(16) 0.0121(15) 0.0039(15) -0.0176(16)
C14 0.056(2) 0.0349(17) 0.049(2) 0.0023(15) 0.0039(17) -0.0051(15)
C15 0.0361(16) 0.0479(18) 0.0271(15) -0.0009(13) 0.0088(13) -0.0187(14)
C16 0.0411(17) 0.063(2) 0.0342(16) -0.0107(16) 0.0146(14) -0.0243(16)
C17 0.0488(19) 0.051(2) 0.0370(17) -0.0003(15) 0.0094(15) -0.0275(16)
C18 0.0340(16) 0.055(2) 0.0365(16) -0.0045(15) 0.0071(13) -0.0101(14)

loop_
_geom_bond_atom_site_label_1
_geom_bond_atom_site_label_2
_geom_bond_distance
_geom_bond_site_symmetry_2
_geom_bond_publ_flag
Ir1 O2 1.9779(19) . ?
Ir1 O2 1.9779(19) 3 ?
Ir1 O1 2.0011(18) 3 ?
Ir1 O1 2.0012(18) . ?
Ir1 P1 2.3377(7) 3 ?
Ir1 P1 2.3378(7) . ?
P1 C1 1.805(3) . ?
P1 C15 1.870(3) . ?
P1 C11 1.874(3) . ?
O1 C2 1.343(3) . ?
O2 C12 1.417(3) . ?
O10 C6 1.362(3) . ?
O10 C10 1.430(3) . ?
C1 C6 1.404(4) . ?
C1 C2 1.407(4) . ?
C2 C3 1.416(4) . ?
C3 C4 1.378(4) . ?
C3 C7 1.513(4) . ?
C4 C5 1.395(4) . ?
C5 C6 1.378(4) . ?
C7 C9 1.513(4) . ?
C7 C8 1.519(4) . ?
C11 C14 1.523(4) . ?
C11 C13 1.536(4) . ?
C11 C12 1.538(4) . ?
C15 C18 1.530(4) . ?
C15 C16 1.531(4) . ?
C15 C17 1.535(4) . ?
